data_7239357
loop_
_publ_author_name
'Zhou, Hongbo'
'Yan, Jiahao'
'Shen, Xiaoping'
'Zhou, Hu'
'Yuan, Aihua'

_publ_section_title
;
 Low dimensional cyano-bridged heterobimetallic M--FeIII(M = NiII, CuII)
 complexes constructed from Mer-[FeIII(qcq)(CN)3]&#x2212;building blocks:
 syntheses, structures and magnetic properties
;
_journal_issue 1
_journal_name_full 'RSC Adv.'
_journal_page_first 61
_journal_paper_doi 10.1039/C3RA45218B
_journal_volume 4
_journal_year 2014
_chemical_formula_moiety 'C48 H40 Fe2 N16 Ni O2, 2(H2 O)'
_chemical_formula_sum 'C48 H44 Fe2 N16 Ni O4'
_chemical_formula_weight 1079.40
_space_group_IT_number 2
_space_group_name_Hall '-P 1'
_space_group_name_H-M_alt 'P -1'
_symmetry_cell_setting triclinic
_symmetry_space_group_name_Hall '-P 1'
_symmetry_space_group_name_H-M 'P -1'
_atom_sites_solution_hydrogens geom
_atom_sites_solution_primary direct
_atom_sites_solution_secondary difmap
_audit_creation_method SHELXL-97
_cell_angle_alpha 90.311(2)
_cell_angle_beta 106.740(3)
_cell_angle_gamma 104.011(2)
_cell_formula_units_Z 1
_cell_length_a 9.3769(16)
_cell_length_b 10.441(2)
_cell_length_c 14.992(3)
_cell_measurement_reflns_used 3725
_cell_measurement_temperature 173(2)
_cell_measurement_theta_max 23.85
_cell_measurement_theta_min 2.11
_cell_volume 1359.3(4)
_computing_cell_refinement SMART
_computing_data_collection 'SMART (Bruker, 2000)'
_computing_data_reduction 'SAINT (Bruker, 2000)'
_computing_molecular_graphics SHELXTL
_computing_publication_material SHELXTL
_computing_structure_refinement SHELXTL
_computing_structure_solution 'SHELXTL (Bruker, 2000)'
_diffrn_ambient_temperature 173(2)
_diffrn_measured_fraction_theta_full 0.969
_diffrn_measured_fraction_theta_max 0.969
_diffrn_measurement_device_type 'Bruker Smart Apex CCD'
_diffrn_measurement_method 'phi and omega scans'
_diffrn_radiation_monochromator graphite
_diffrn_radiation_source 'sealed tube'
_diffrn_radiation_type MoK\a
_diffrn_radiation_wavelength 0.71073
_diffrn_reflns_av_R_equivalents 0.0519
_diffrn_reflns_av_sigmaI/netI 0.0799
_diffrn_reflns_limit_h_max 11
_diffrn_reflns_limit_h_min -10
_diffrn_reflns_limit_k_max 12
_diffrn_reflns_limit_k_min -12
_diffrn_reflns_limit_l_max 16
_diffrn_reflns_limit_l_min -18
_diffrn_reflns_number 12576
_diffrn_reflns_theta_full 25.91
_diffrn_reflns_theta_max 25.91
_diffrn_reflns_theta_min 3.09
_exptl_absorpt_coefficient_mu 0.925
_exptl_absorpt_correction_T_max 0.8208
_exptl_absorpt_correction_T_min 0.7799
_exptl_absorpt_correction_type multi-scan
_exptl_absorpt_process_details 'SADABS; Bruker, 2000'
_exptl_crystal_colour black
_exptl_crystal_density_diffrn 1.319
_exptl_crystal_density_method 'not measured'
_exptl_crystal_description block
_exptl_crystal_F_000 556
_exptl_crystal_size_max 0.28
_exptl_crystal_size_mid 0.24
_exptl_crystal_size_min 0.22
_refine_diff_density_max 0.508
_refine_diff_density_min -0.307
_refine_diff_density_rms 0.061
_refine_ls_extinction_method none
_refine_ls_goodness_of_fit_ref 1.054
_refine_ls_hydrogen_treatment constr
_refine_ls_matrix_type full
_refine_ls_number_parameters 340
_refine_ls_number_reflns 5140
_refine_ls_number_restraints 0
_refine_ls_restrained_S_all 1.054
_refine_ls_R_factor_all 0.1016
_refine_ls_R_factor_gt 0.0607
_refine_ls_shift/su_max 0.000
_refine_ls_shift/su_mean 0.000
_refine_ls_structure_factor_coef Fsqd
_refine_ls_weighting_details 'calc w=1/[\s^2^(Fo^2^)+(0.05P)^2^+0.66P] where P=(Fo^2^+2Fc^2^)/3'
_refine_ls_weighting_scheme calc
_refine_ls_wR_factor_gt 0.1175
_refine_ls_wR_factor_ref 0.1297
_reflns_number_gt 3169
_reflns_number_total 5140
_reflns_threshold_expression >2sigma(I)
_cod_data_source_file c3ra45218b.txt
_cod_data_source_block 1
_cod_original_sg_symbol_H-M 'P-1   '
_cod_database_code 7239357

loop_
_symmetry_equiv_pos_as_xyz
'x, y, z'
'-x, -y, -z'

loop_
_atom_site_label
_atom_site_type_symbol
_atom_site_fract_x
_atom_site_fract_y
_atom_site_fract_z
_atom_site_U_iso_or_equiv
_atom_site_adp_type
_atom_site_occupancy
_atom_site_symmetry_multiplicity
_atom_site_calc_flag
_atom_site_refinement_flags
C1 C 0.4907(5) 0.6895(4) 0.3277(3) 0.0464(10) Uani 1 1 d .
C2 C 0.2669(5) 0.6061(4) 0.1764(3) 0.0509(10) Uani 1 1 d .
C3 C 0.5932(5) 0.9322(5) 0.2656(3) 0.0505(10) Uani 1 1 d .
C4 C 0.6649(5) 0.6186(4) 0.1970(3) 0.0491(10) Uani 1 1 d .
H4 H 0.6718 0.5974 0.2594 0.059 Uiso 1 1 calc R
C5 C 0.7541(5) 0.5697(4) 0.1511(3) 0.0565(11) Uani 1 1 d .
H5 H 0.8176 0.5150 0.1818 0.068 Uiso 1 1 calc R
C6 C 0.7492(5) 0.6011(4) 0.0621(3) 0.0557(11) Uani 1 1 d .
H6 H 0.8117 0.5710 0.0311 0.067 Uiso 1 1 calc R
C7 C 0.6490(5) 0.6797(4) 0.0164(3) 0.0491(10) Uani 1 1 d .
C8 C 0.6359(5) 0.7229(4) -0.0749(3) 0.0520(10) Uani 1 1 d .
H8 H 0.6971 0.6991 -0.1097 0.062 Uiso 1 1 calc R
C9 C 0.5386(5) 0.7966(4) -0.1122(3) 0.0560(11) Uani 1 1 d .
H9 H 0.5323 0.8246 -0.1730 0.067 Uiso 1 1 calc R
C10 C 0.4455(5) 0.8334(4) -0.0635(3) 0.0545(11) Uani 1 1 d .
H10 H 0.3754 0.8837 -0.0928 0.065 Uiso 1 1 calc R
C11 C 0.4539(5) 0.7980(4) 0.0263(3) 0.0501(10) Uani 1 1 d .
C12 C 0.5617(5) 0.7215(4) 0.0674(3) 0.0490(10) Uani 1 1 d .
C13 C 0.2469(5) 0.8694(4) 0.0589(3) 0.0457(9) Uani 1 1 d .
C14 C 0.1848(5) 0.8837(4) 0.1390(3) 0.0480(10) Uani 1 1 d .
C15 C 0.0481(5) 0.9224(4) 0.1262(3) 0.0509(10) Uani 1 1 d .
H15 H -0.0074 0.9393 0.0655 0.061 Uiso 1 1 calc R
C16 C -0.0066(5) 0.9363(4) 0.1994(3) 0.0515(10) Uani 1 1 d .
H16 H -0.1043 0.9541 0.1901 0.062 Uiso 1 1 calc R
C17 C 0.0886(5) 0.9231(4) 0.2917(3) 0.0458(9) Uani 1 1 d .
C18 C 0.0486(5) 0.9429(4) 0.3707(3) 0.0542(11) Uani 1 1 d .
H18 H -0.0493 0.9587 0.3644 0.065 Uiso 1 1 calc R
C19 C 0.1447(5) 0.9407(4) 0.4579(3) 0.0528(11) Uani 1 1 d .
H19 H 0.1160 0.9591 0.5114 0.063 Uiso 1 1 calc R
C20 C 0.2847(5) 0.9115(4) 0.4679(3) 0.0484(10) Uani 1 1 d .
H20 H 0.3521 0.9116 0.5289 0.058 Uiso 1 1 calc R
C21 C 0.3279(5) 0.8827(4) 0.3926(3) 0.0530(11) Uani 1 1 d .
H21 H 0.4233 0.8607 0.4010 0.064 Uiso 1 1 calc R
C22 C 0.2273(5) 0.8859(4) 0.2994(3) 0.0490(10) Uani 1 1 d .
C23 C 0.4969(5) 0.6938(5) 0.6388(3) 0.0574(11) Uani 1 1 d .
H23A H 0.4940 0.6437 0.6944 0.069 Uiso 1 1 calc R
H23B H 0.4653 0.7759 0.6469 0.069 Uiso 1 1 calc R
C24 C 0.6568(5) 0.7289(4) 0.6320(3) 0.0512(10) Uani 1 1 d .
H24A H 0.6662 0.7996 0.5888 0.061 Uiso 1 1 calc R
H24B H 0.7291 0.7647 0.6943 0.061 Uiso 1 1 calc R
Fe1 Fe 0.43181(7) 0.76981(6) 0.20903(4) 0.04530(19) Uani 1 1 d .
N1 N 0.5207(4) 0.6345(3) 0.3948(2) 0.0438(8) Uani 1 1 d .
N2 N 0.1721(4) 0.5105(4) 0.1596(3) 0.0590(10) Uani 1 1 d .
N3 N 0.6844(4) 1.0298(4) 0.2979(3) 0.0551(9) Uani 1 1 d .
N4 N 0.5722(4) 0.6922(3) 0.1578(2) 0.0510(9) Uani 1 1 d .
N5 N 0.3744(4) 0.8250(3) 0.0844(2) 0.0468(8) Uani 1 1 d .
N6 N 0.2715(4) 0.8596(3) 0.2228(2) 0.0440(8) Uani 1 1 d .
N7 N 0.3919(4) 0.6164(3) 0.5578(2) 0.0515(9) Uani 1 1 d .
H7A H 0.3538 0.6712 0.5145 0.062 Uiso 1 1 calc R
H7B H 0.3105 0.5627 0.5733 0.062 Uiso 1 1 calc R
N8 N 0.7017(4) 0.6168(4) 0.5992(3) 0.0568(9) Uani 1 1 d .
H8A H 0.7366 0.5684 0.6481 0.068 Uiso 1 1 calc R
H8B H 0.7786 0.6460 0.5718 0.068 Uiso 1 1 calc R
Ni1 Ni 0.5000 0.5000 0.5000 0.0466(2) Uani 1 2 d S
O1 O 0.1799(3) 0.8966(3) -0.01945(19) 0.0519(7) Uani 1 1 d .
O1W O 0.0083(8) 0.2659(7) 0.1802(5) 0.057(2) Uani 0.40 1 d P
H1X H -0.0469 0.2120 0.1334 0.069 Uiso 0.40 1 d PR
H1Y H 0.0821 0.3177 0.1659 0.069 Uiso 0.40 1 d PR
O2W O 0.0770(10) 0.7317(8) 0.6612(6) 0.051(2) Uani 0.30 1 d P
H2X H -0.0060 0.7464 0.6865 0.061 Uiso 0.30 1 d PR
H2Y H 0.1208 0.8112 0.6835 0.061 Uiso 0.30 1 d PR
O3W O 0.1252(10) 0.5026(10) 0.6199(6) 0.052(2) Uani 0.30 1 d P
H3X H 0.0703 0.4405 0.6411 0.062 Uiso 0.30 1 d PR
H3Y H 0.1090 0.5762 0.6329 0.062 Uiso 0.30 1 d PR

loop_
_atom_site_aniso_label
_atom_site_aniso_U_11
_atom_site_aniso_U_22
_atom_site_aniso_U_33
_atom_site_aniso_U_23
_atom_site_aniso_U_13
_atom_site_aniso_U_12
C1 0.043(2) 0.058(3) 0.036(2) 0.0072(19) 0.0087(17) 0.014(2)
C2 0.058(3) 0.042(2) 0.054(3) 0.011(2) 0.015(2) 0.017(2)
C3 0.047(2) 0.061(3) 0.044(2) 0.014(2) 0.0151(19) 0.013(2)
C4 0.048(2) 0.044(2) 0.060(3) 0.0147(19) 0.016(2) 0.020(2)
C5 0.058(3) 0.053(3) 0.059(3) 0.011(2) 0.013(2) 0.019(2)
C6 0.049(2) 0.056(3) 0.060(3) 0.010(2) 0.015(2) 0.011(2)
C7 0.051(2) 0.055(3) 0.048(2) 0.009(2) 0.020(2) 0.020(2)
C8 0.056(3) 0.057(3) 0.053(3) 0.013(2) 0.022(2) 0.023(2)
C9 0.054(3) 0.062(3) 0.046(2) 0.012(2) 0.011(2) 0.008(2)
C10 0.050(2) 0.062(3) 0.053(3) 0.009(2) 0.014(2) 0.017(2)
C11 0.050(2) 0.055(3) 0.044(2) 0.0077(19) 0.0121(19) 0.013(2)
C12 0.053(2) 0.050(2) 0.045(2) 0.0021(19) 0.0136(19) 0.016(2)
C13 0.051(2) 0.050(2) 0.033(2) 0.0079(18) 0.0092(18) 0.012(2)
C14 0.055(3) 0.049(2) 0.039(2) 0.0105(18) 0.0086(18) 0.018(2)
C15 0.042(2) 0.068(3) 0.047(2) 0.017(2) 0.0162(18) 0.016(2)
C16 0.056(3) 0.058(3) 0.053(3) 0.007(2) 0.022(2) 0.031(2)
C17 0.046(2) 0.046(2) 0.045(2) 0.0133(18) 0.0120(18) 0.0141(19)
C18 0.060(3) 0.060(3) 0.054(3) 0.011(2) 0.023(2) 0.029(2)
C19 0.056(3) 0.056(3) 0.046(2) 0.009(2) 0.015(2) 0.014(2)
C20 0.061(3) 0.047(2) 0.042(2) 0.0103(18) 0.0170(19) 0.019(2)
C21 0.058(3) 0.058(3) 0.054(3) 0.009(2) 0.020(2) 0.031(2)
C22 0.063(3) 0.050(2) 0.036(2) 0.0080(18) 0.0132(19) 0.019(2)
C23 0.060(3) 0.062(3) 0.058(3) 0.013(2) 0.020(2) 0.025(2)
C24 0.045(2) 0.047(2) 0.063(3) 0.015(2) 0.013(2) 0.018(2)
Fe1 0.0547(4) 0.0489(4) 0.0371(3) 0.0144(3) 0.0134(3) 0.0220(3)
N1 0.0479(19) 0.056(2) 0.0411(18) 0.0126(15) 0.0187(15) 0.0323(17)
N2 0.060(2) 0.060(3) 0.052(2) -0.0047(19) 0.0177(18) 0.006(2)
N3 0.048(2) 0.055(2) 0.058(2) 0.0049(19) 0.0124(18) 0.0099(19)
N4 0.058(2) 0.058(2) 0.048(2) 0.0151(17) 0.0222(17) 0.0288(19)
N5 0.056(2) 0.052(2) 0.0384(18) 0.0099(15) 0.0171(16) 0.0217(18)
N6 0.056(2) 0.0354(17) 0.0450(19) 0.0092(14) 0.0180(16) 0.0149(16)
N7 0.049(2) 0.055(2) 0.051(2) 0.0099(17) 0.0133(17) 0.0160(18)
N8 0.058(2) 0.059(2) 0.054(2) 0.0059(18) 0.0089(18) 0.0245(19)
Ni1 0.0562(5) 0.0556(5) 0.0339(4) 0.0113(3) 0.0139(3) 0.0243(4)
O1 0.0525(17) 0.0539(17) 0.0453(16) 0.0159(13) 0.0053(13) 0.0172(14)
O1W 0.056(4) 0.046(4) 0.054(4) 0.012(3) 0.017(3) -0.017(4)
O2W 0.052(6) 0.035(5) 0.050(5) -0.004(4) 0.021(4) -0.023(4)
O3W 0.045(5) 0.055(6) 0.058(6) 0.017(5) 0.017(4) 0.016(5)

loop_
_atom_type_symbol
_atom_type_description
_atom_type_scat_dispersion_real
_atom_type_scat_dispersion_imag
_atom_type_scat_source
C C 0.0033 0.0016 'International Tables Vol C Tables 4.2.6.8 and 6.1.1.4'
Fe Fe 0.3463 0.8444 'International Tables Vol C Tables 4.2.6.8 and 6.1.1.4'
N N 0.0061 0.0033 'International Tables Vol C Tables 4.2.6.8 and 6.1.1.4'
Ni Ni 0.3393 1.1124 'International Tables Vol C Tables 4.2.6.8 and 6.1.1.4'
O O 0.0106 0.0060 'International Tables Vol C Tables 4.2.6.8 and 6.1.1.4'
H H 0.0000 0.0000 'International Tables Vol C Tables 4.2.6.8 and 6.1.1.4'

loop_
_geom_angle_atom_site_label_1
_geom_angle_atom_site_label_2
_geom_angle_atom_site_label_3
_geom_angle
_geom_angle_site_symmetry_1
_geom_angle_site_symmetry_3
N1 C1 Fe1 175.8(4) . .
N2 C2 Fe1 178.4(4) . .
N3 C3 Fe1 177.8(4) . .
N4 C4 C5 123.1(4) . .
N4 C4 H4 118.4 . .
C5 C4 H4 118.4 . .
C6 C5 C4 119.7(4) . .
C6 C5 H5 120.1 . .
C4 C5 H5 120.1 . .
C5 C6 C7 119.1(4) . .
C5 C6 H6 120.5 . .
C7 C6 H6 120.5 . .
C12 C7 C8 118.1(4) . .
C12 C7 C6 116.9(4) . .
C8 C7 C6 125.0(4) . .
C9 C8 C7 120.8(4) . .
C9 C8 H8 119.6 . .
C7 C8 H8 119.6 . .
C8 C9 C10 121.6(4) . .
C8 C9 H9 119.2 . .
C10 C9 H9 119.2 . .
C11 C10 C9 121.2(4) . .
C11 C10 H10 119.4 . .
C9 C10 H10 119.4 . .
N5 C11 C10 129.7(4) . .
N5 C11 C12 113.1(3) . .
C10 C11 C12 117.2(4) . .
N4 C12 C7 122.9(4) . .
N4 C12 C11 116.1(4) . .
C7 C12 C11 121.0(4) . .
O1 C13 N5 127.9(4) . .
O1 C13 C14 119.9(4) . .
N5 C13 C14 112.3(3) . .
N6 C14 C15 123.4(4) . .
N6 C14 C13 115.3(3) . .
C15 C14 C13 121.3(3) . .
C16 C15 C14 120.9(4) . .
C16 C15 H15 119.6 . .
C14 C15 H15 119.6 . .
C15 C16 C17 117.8(4) . .
C15 C16 H16 121.1 . .
C17 C16 H16 121.1 . .
C18 C17 C22 119.7(4) . .
C18 C17 C16 122.5(4) . .
C22 C17 C16 117.9(4) . .
C19 C18 C17 122.0(4) . .
C19 C18 H18 119.0 . .
C17 C18 H18 119.0 . .
C18 C19 C20 119.5(4) . .
C18 C19 H19 120.2 . .
C20 C19 H19 120.2 . .
C21 C20 C19 121.6(4) . .
C21 C20 H20 119.2 . .
C19 C20 H20 119.2 . .
C20 C21 C22 119.4(4) . .
C20 C21 H21 120.3 . .
C22 C21 H21 120.3 . .
N6 C22 C17 122.7(4) . .
N6 C22 C21 119.8(4) . .
C17 C22 C21 117.5(4) . .
N7 C23 C24 111.4(4) . .
N7 C23 H23A 109.3 . .
C24 C23 H23A 109.3 . .
N7 C23 H23B 109.3 . .
C24 C23 H23B 109.3 . .
H23A C23 H23B 108.0 . .
N8 C24 C23 113.4(4) . .
N8 C24 H24A 108.9 . .
C23 C24 H24A 108.9 . .
N8 C24 H24B 108.9 . .
C23 C24 H24B 108.9 . .
H24A C24 H24B 107.7 . .
N5 Fe1 C2 92.59(16) . .
N5 Fe1 C1 171.78(16) . .
C2 Fe1 C1 82.38(17) . .
N5 Fe1 C3 96.87(16) . .
C2 Fe1 C3 169.18(17) . .
C1 Fe1 C3 88.79(17) . .
N5 Fe1 N6 82.17(13) . .
C2 Fe1 N6 86.58(15) . .
C1 Fe1 N6 103.91(15) . .
C3 Fe1 N6 89.50(16) . .
N5 Fe1 N4 81.81(13) . .
C2 Fe1 N4 92.89(16) . .
C1 Fe1 N4 91.92(15) . .
C3 Fe1 N4 93.65(17) . .
N6 Fe1 N4 163.93(13) . .
C1 N1 Ni1 161.5(3) . .
C4 N4 C12 118.2(4) . .
C4 N4 Fe1 129.9(3) . .
C12 N4 Fe1 111.9(3) . .
C13 N5 C11 125.7(3) . .
C13 N5 Fe1 116.7(3) . .
C11 N5 Fe1 116.9(3) . .
C14 N6 C22 116.9(3) . .
C14 N6 Fe1 111.3(3) . .
C22 N6 Fe1 131.4(3) . .
C23 N7 Ni1 110.7(3) . .
C23 N7 H7A 109.5 . .
Ni1 N7 H7A 109.5 . .
C23 N7 H7B 109.5 . .
Ni1 N7 H7B 109.5 . .
H7A N7 H7B 108.1 . .
C24 N8 Ni1 105.9(2) . .
C24 N8 H8A 110.6 . .
Ni1 N8 H8A 110.6 . .
C24 N8 H8B 110.6 . .
Ni1 N8 H8B 110.6 . .
H8A N8 H8B 108.7 . .
N7 Ni1 N7 180.0 2_666 .
N7 Ni1 N8 82.95(14) 2_666 2_666
N7 Ni1 N8 97.05(14) . 2_666
N7 Ni1 N8 97.05(14) 2_666 .
N7 Ni1 N8 82.95(14) . .
N8 Ni1 N8 180.0 2_666 .
N7 Ni1 N1 89.03(12) 2_666 .
N7 Ni1 N1 90.97(12) . .
N8 Ni1 N1 87.59(14) 2_666 .
N8 Ni1 N1 92.41(14) . .
N7 Ni1 N1 90.97(12) 2_666 2_666
N7 Ni1 N1 89.03(12) . 2_666
N8 Ni1 N1 92.41(14) 2_666 2_666
N8 Ni1 N1 87.59(14) . 2_666
N1 Ni1 N1 180.0 . 2_666
H1X O1W H1Y 109.5 . .
H2X O2W H2Y 83.0 . .
H3X O3W H3Y 109.8 . .

loop_
_geom_bond_atom_site_label_1
_geom_bond_atom_site_label_2
_geom_bond_distance
_geom_bond_site_symmetry_2
C1 N1 1.158(5) .
C1 Fe1 1.962(4) .
C2 N2 1.135(5) .
C2 Fe1 1.957(5) .
C3 N3 1.157(5) .
C3 Fe1 1.971(5) .
C4 N4 1.313(5) .
C4 C5 1.403(6) .
C4 H4 0.9500 .
C5 C6 1.366(6) .
C5 H5 0.9500 .
C6 C7 1.427(6) .
C6 H6 0.9500 .
C7 C12 1.406(6) .
C7 C8 1.424(6) .
C8 C9 1.337(6) .
C8 H8 0.9500 .
C9 C10 1.403(6) .
C9 H9 0.9500 .
C10 C11 1.383(6) .
C10 H10 0.9500 .
C11 N5 1.367(5) .
C11 C12 1.441(6) .
C12 N4 1.372(5) .
C13 O1 1.233(4) .
C13 N5 1.341(5) .
C13 C14 1.498(6) .
C14 N6 1.348(5) .
C14 C15 1.398(5) .
C15 C16 1.359(6) .
C15 H15 0.9500 .
C16 C17 1.443(6) .
C16 H16 0.9500 .
C17 C18 1.370(6) .
C17 C22 1.419(6) .
C18 C19 1.361(6) .
C18 H18 0.9500 .
C19 C20 1.385(6) .
C19 H19 0.9500 .
C20 C21 1.360(6) .
C20 H20 0.9500 .
C21 C22 1.449(6) .
C21 H21 0.9500 .
C22 N6 1.374(5) .
C23 N7 1.419(5) .
C23 C24 1.488(6) .
C23 H23A 0.9900 .
C23 H23B 0.9900 .
C24 N8 1.463(5) .
C24 H24A 0.9900 .
C24 H24B 0.9900 .
Fe1 N5 1.922(3) .
Fe1 N6 2.010(3) .
Fe1 N4 2.018(3) .
N1 Ni1 2.137(3) .
N7 Ni1 2.085(3) .
N7 H7A 0.9200 .
N7 H7B 0.9200 .
N8 Ni1 2.126(4) .
N8 H8A 0.9200 .
N8 H8B 0.9200 .
Ni1 N7 2.085(3) 2_666
Ni1 N8 2.126(4) 2_666
Ni1 N1 2.137(3) 2_666
O1W H1X 0.8500 .
O1W H1Y 0.8500 .
O2W H2X 1.0000 .
O2W H2Y 0.8500 .
O3W H3X 0.8501 .
O3W H3Y 0.8500 .

loop_
_geom_torsion_atom_site_label_1
_geom_torsion_atom_site_label_2
_geom_torsion_atom_site_label_3
_geom_torsion_atom_site_label_4
_geom_torsion
_geom_torsion_site_symmetry_4
N4 C4 C5 C6 1.5(7) .
C4 C5 C6 C7 -2.1(6) .
C5 C6 C7 C12 0.7(6) .
C5 C6 C7 C8 178.0(4) .
C12 C7 C8 C9 -2.7(6) .
C6 C7 C8 C9 -180.0(4) .
C7 C8 C9 C10 -0.3(7) .
C8 C9 C10 C11 1.8(7) .
C9 C10 C11 N5 179.6(4) .
C9 C10 C11 C12 -0.2(6) .
C8 C7 C12 N4 -176.1(4) .
C6 C7 C12 N4 1.4(6) .
C8 C7 C12 C11 4.3(6) .
C6 C7 C12 C11 -178.2(4) .
N5 C11 C12 N4 -2.3(5) .
C10 C11 C12 N4 177.5(4) .
N5 C11 C12 C7 177.3(4) .
C10 C11 C12 C7 -2.9(6) .
O1 C13 C14 N6 -176.0(4) .
N5 C13 C14 N6 4.6(5) .
O1 C13 C14 C15 2.6(6) .
N5 C13 C14 C15 -176.8(4) .
N6 C14 C15 C16 -0.9(7) .
C13 C14 C15 C16 -179.4(4) .
C14 C15 C16 C17 6.2(6) .
C15 C16 C17 C18 176.1(4) .
C15 C16 C17 C22 -5.0(6) .
C22 C17 C18 C19 6.5(7) .
C16 C17 C18 C19 -174.6(4) .
C17 C18 C19 C20 -3.1(7) .
C18 C19 C20 C21 -1.1(7) .
C19 C20 C21 C22 1.6(6) .
C18 C17 C22 N6 177.5(4) .
C16 C17 C22 N6 -1.4(6) .
C18 C17 C22 C21 -5.7(6) .
C16 C17 C22 C21 175.4(4) .
C20 C21 C22 N6 178.6(4) .
C20 C21 C22 C17 1.7(6) .
N7 C23 C24 N8 -46.0(5) .
C5 C4 N4 C12 0.5(6) .
C5 C4 N4 Fe1 178.8(3) .
C7 C12 N4 C4 -2.1(6) .
C11 C12 N4 C4 177.6(4) .
C7 C12 N4 Fe1 179.4(3) .
C11 C12 N4 Fe1 -0.9(5) .
N5 Fe1 N4 C4 -175.6(4) .
C2 Fe1 N4 C4 -83.4(4) .
C1 Fe1 N4 C4 -1.0(4) .
C3 Fe1 N4 C4 87.9(4) .
N6 Fe1 N4 C4 -171.1(4) .
N5 Fe1 N4 C12 2.7(3) .
C2 Fe1 N4 C12 94.9(3) .
C1 Fe1 N4 C12 177.4(3) .
C3 Fe1 N4 C12 -93.7(3) .
N6 Fe1 N4 C12 7.2(7) .
O1 C13 N5 C11 -1.7(7) .
C14 C13 N5 C11 177.7(4) .
O1 C13 N5 Fe1 -171.8(4) .
C14 C13 N5 Fe1 7.6(4) .
C10 C11 N5 C13 14.9(7) .
C12 C11 N5 C13 -165.4(4) .
C10 C11 N5 Fe1 -175.0(4) .
C12 C11 N5 Fe1 4.7(5) .
C2 Fe1 N5 C13 74.3(3) .
C3 Fe1 N5 C13 -100.4(3) .
N6 Fe1 N5 C13 -11.9(3) .
N4 Fe1 N5 C13 166.8(3) .
C2 Fe1 N5 C11 -96.7(3) .
C3 Fe1 N5 C11 88.5(3) .
N6 Fe1 N5 C11 177.1(3) .
N4 Fe1 N5 C11 -4.2(3) .
C15 C14 N6 C22 -5.5(6) .
C13 C14 N6 C22 173.0(3) .
C15 C14 N6 Fe1 167.8(3) .
C13 C14 N6 Fe1 -13.6(4) .
C17 C22 N6 C14 6.6(6) .
C21 C22 N6 C14 -170.1(4) .
C17 C22 N6 Fe1 -165.2(3) .
C21 C22 N6 Fe1 18.1(6) .
N5 Fe1 N6 C14 13.8(3) .
C2 Fe1 N6 C14 -79.3(3) .
C1 Fe1 N6 C14 -160.6(3) .
C3 Fe1 N6 C14 110.8(3) .
N4 Fe1 N6 C14 9.3(7) .
N5 Fe1 N6 C22 -174.1(4) .
C2 Fe1 N6 C22 92.8(4) .
C1 Fe1 N6 C22 11.6(4) .
C3 Fe1 N6 C22 -77.1(4) .
N4 Fe1 N6 C22 -178.6(5) .
C24 C23 N7 Ni1 30.9(4) .
C23 C24 N8 Ni1 35.4(4) .
C23 N7 Ni1 N8 170.8(3) 2_666
C23 N7 Ni1 N8 -9.2(3) .
C23 N7 Ni1 N1 -101.5(3) .
C23 N7 Ni1 N1 78.5(3) 2_666
C24 N8 Ni1 N7 165.9(3) 2_666
C24 N8 Ni1 N7 -14.1(3) .
C24 N8 Ni1 N1 76.6(3) .
C24 N8 Ni1 N1 -103.4(3) 2_666
C1 N1 Ni1 N7 101.6(10) 2_666
C1 N1 Ni1 N7 -78.4(10) .
C1 N1 Ni1 N8 18.6(10) 2_666
C1 N1 Ni1 N8 -161.4(10) .
